data_2016084
loop_
_publ_author_name
'Chrzanowski, Lars S. von'
'Lutz, Martin'
'Spek, Anthony L.'

_publ_section_title
;
 \a-Tris(2,4-pentanedionato-\k^2^<i>O</i>,<i>O</i>')chromium(III) at
 290 and 110K: a new \d phase at 110K
;
_journal_coeditor_code BG3044
_journal_issue 8
_journal_name_full 'Acta Crystallographica Section C'
_journal_page_first m377
_journal_page_last m382
_journal_paper_doi 10.1107/S0108270107033823
_journal_volume 63
_journal_year 2007
_chemical_formula_iupac '[Cr (C5 H7 O2)3]'
_chemical_formula_moiety 'C15 H21 Cr O6'
_chemical_formula_sum 'C15 H21 Cr O6'
_chemical_formula_weight 349.32
_chemical_name_systematic
;
\a-Tris(2,4-pentanedionato-\k^2^O,O')chromium(III)
;
_space_group_IT_number 14
_symmetry_cell_setting monoclinic
_symmetry_space_group_name_Hall '-P 2ybc'
_symmetry_space_group_name_H-M 'P 1 21/c 1'
_atom_sites_solution_hydrogens geom
_atom_sites_solution_primary direct
_atom_sites_solution_secondary difmap
_audit_creation_method SHELXL-97
_cell_angle_alpha 90.00
_cell_angle_beta 99.031(2)
_cell_angle_gamma 90.00
_cell_formula_units_Z 4
_cell_length_a 13.9970(8)
_cell_length_b 7.5441(4)
_cell_length_c 16.3590(12)
_cell_measurement_reflns_used 19406
_cell_measurement_temperature 290(2)
_cell_measurement_theta_max 27.40
_cell_measurement_theta_min 2.52
_cell_volume 1706.01(18)
_computing_cell_refinement 'PEAKREF (Schreurs, 2005)'
_computing_data_collection 'COLLECT (Nonius, 1999)'
_computing_data_reduction 'EVAL14 (Duisenberg <i>et al.</i>,  2003) and SADABS (Sheldrick, 2002)'
_computing_molecular_graphics 'PLATON (Spek, 2003)'
_computing_publication_material 'manual editing of SHELXL97 output'
_computing_structure_refinement 'SHELXL97 (Sheldrick, 1997)'
_computing_structure_solution
;
coordinates where taken from the isostructural \a-Co(acac)~3~ compound
(von Chrzanowski <i>et al.</i>,  2007<i>b</i>)
;
_diffrn_ambient_temperature 290(2)
_diffrn_measured_fraction_theta_full 1.000
_diffrn_measured_fraction_theta_max 1.000
_diffrn_measurement_device_type 'Nonius KappaCCD'
_diffrn_measurement_method '\f and \w scans'
_diffrn_radiation_monochromator graphite
_diffrn_radiation_source 'rotating anode'
_diffrn_radiation_type MoK\a
_diffrn_radiation_wavelength 0.71073
_diffrn_reflns_av_R_equivalents 0.0302
_diffrn_reflns_av_sigmaI/netI 0.0151
_diffrn_reflns_limit_h_max 18
_diffrn_reflns_limit_h_min -18
_diffrn_reflns_limit_k_max 9
_diffrn_reflns_limit_k_min -9
_diffrn_reflns_limit_l_max 21
_diffrn_reflns_limit_l_min -21
_diffrn_reflns_number 45735
_diffrn_reflns_theta_full 27.51
_diffrn_reflns_theta_max 27.51
_diffrn_reflns_theta_min 2.52
_exptl_absorpt_coefficient_mu 0.694
_exptl_absorpt_correction_T_max 0.92
_exptl_absorpt_correction_T_min 0.68
_exptl_absorpt_correction_type multi-scan
_exptl_absorpt_process_details '(SADABS; Sheldrick, 2002)'
_exptl_crystal_colour violet
_exptl_crystal_density_diffrn 1.360
_exptl_crystal_density_method 'not measured'
_exptl_crystal_description 'hexagonal plate'
_exptl_crystal_F_000 732
_exptl_crystal_size_max 0.30
_exptl_crystal_size_mid 0.27
_exptl_crystal_size_min 0.12
_refine_diff_density_max 0.341
_refine_diff_density_min -0.394
_refine_ls_extinction_method none
_refine_ls_goodness_of_fit_ref 1.037
_refine_ls_hydrogen_treatment constr
_refine_ls_matrix_type full
_refine_ls_number_parameters 205
_refine_ls_number_reflns 3924
_refine_ls_number_restraints 0
_refine_ls_restrained_S_all 1.037
_refine_ls_R_factor_all 0.0551
_refine_ls_R_factor_gt 0.0424
_refine_ls_shift/su_max 0.004
_refine_ls_shift/su_mean 0.000
_refine_ls_structure_factor_coef Fsqd
_refine_ls_weighting_details 'calc w=1/[\s^2^(Fo^2^)+(0.0646P)^2^+0.8260P] where P=(Fo^2^+2Fc^2^)/3'
_refine_ls_weighting_scheme calc
_refine_ls_wR_factor_gt 0.1181
_refine_ls_wR_factor_ref 0.1271
_reflns_number_gt 3135
_reflns_number_total 3924
_reflns_threshold_expression I>2\s(I)
_cod_data_source_file bg3044.cif
_cod_data_source_block Ia
_cod_original_sg_symbol_H-M 'P 21/c'
_cod_database_code 2016084
_cod_database_fobs_code 2016084

loop_
_symmetry_equiv_pos_as_xyz
'x, y, z'
'-x, y+1/2, -z+1/2'
'-x, -y, -z'
'x, -y-1/2, z-1/2'

loop_
_atom_site_type_symbol
_atom_site_label
_atom_site_fract_x
_atom_site_fract_y
_atom_site_fract_z
_atom_site_U_iso_or_equiv
_atom_site_adp_type
_atom_site_calc_flag
_atom_site_refinement_flags
_atom_site_occupancy
Cr Cr1 0.23779(3) 0.26565(5) 0.47060(2) 0.04665(14) Uani d . 1
O O1 0.25698(13) 0.5031(2) 0.51979(10) 0.0582(4) Uani d . 1
O O2 0.36645(12) 0.1927(2) 0.52563(10) 0.0540(4) Uani d . 1
O O3 0.29663(14) 0.3440(2) 0.37560(10) 0.0588(4) Uani d . 1
O O4 0.21657(12) 0.0276(2) 0.42369(10) 0.0569(4) Uani d . 1
O O5 0.11259(15) 0.3374(3) 0.41141(11) 0.0714(5) Uani d . 1
O O6 0.17995(13) 0.1887(3) 0.56593(10) 0.0607(4) Uani d . 1
C C1 0.3269(3) 0.7534(4) 0.5899(2) 0.0846(10) Uani d . 1
H H1A 0.3042 0.8282 0.5434 0.127 Uiso calc R 1
H H1B 0.3896 0.7928 0.6158 0.127 Uiso calc R 1
H H1C 0.2826 0.7592 0.6291 0.127 Uiso calc R 1
C C2 0.3337(2) 0.5643(3) 0.56066(14) 0.0567(6) Uani d . 1
C C3 0.4197(2) 0.4701(4) 0.57992(18) 0.0669(7) Uani d . 1
H H3 0.4735 0.5313 0.6064 0.080 Uiso calc R 1
C C4 0.43149(17) 0.2924(4) 0.56272(15) 0.0542(6) Uani d . 1
C C5 0.5277(2) 0.2042(5) 0.5915(2) 0.0833(9) Uani d . 1
H H5A 0.5223 0.1274 0.6374 0.125 Uiso calc R 1
H H5B 0.5758 0.2930 0.6085 0.125 Uiso calc R 1
H H5C 0.5462 0.1360 0.5470 0.125 Uiso calc R 1
C C6 0.3490(2) 0.3494(4) 0.24664(16) 0.0773(8) Uani d . 1
H H6A 0.3535 0.4736 0.2594 0.116 Uiso calc R 1
H H6B 0.3101 0.3328 0.1934 0.116 Uiso calc R 1
H H6C 0.4126 0.3025 0.2457 0.116 Uiso calc R 1
C C7 0.30323(17) 0.2542(3) 0.31143(13) 0.0504(5) Uani d . 1
C C8 0.27330(19) 0.0796(4) 0.29833(15) 0.0595(6) Uani d . 1
H H8 0.2801 0.0289 0.2477 0.071 Uiso calc R 1
C C9 0.23427(16) -0.0255(3) 0.35398(13) 0.0500(5) Uani d . 1
C C10 0.2092(2) -0.2157(3) 0.33418(18) 0.0671(7) Uani d . 1
H H10A 0.2391 -0.2898 0.3787 0.101 Uiso calc R 1
H H10B 0.2322 -0.2486 0.2840 0.101 Uiso calc R 1
H H10C 0.1403 -0.2305 0.3272 0.101 Uiso calc R 1
C C11 -0.0541(3) 0.3751(9) 0.3717(3) 0.166(3) Uani d . 1
H H11A -0.0348 0.4702 0.3389 0.250 Uiso calc R 1
H H11B -0.1048 0.4151 0.4005 0.250 Uiso calc R 1
H H11C -0.0771 0.2775 0.3363 0.250 Uiso calc R 1
C C12 0.0323(3) 0.3151(7) 0.4342(2) 0.1031(14) Uani d . 1
C C13 0.0176(3) 0.2405(8) 0.5085(3) 0.143(2) Uani d . 1
H H13 -0.0459 0.2257 0.5174 0.172 Uiso calc R 1
C C14 0.0911(2) 0.1861(6) 0.57081(19) 0.0957(12) Uani d . 1
C C15 0.0688(3) 0.1165(9) 0.6526(2) 0.158(3) Uani d . 1
H H15A 0.1203 0.0402 0.6772 0.237 Uiso calc R 1
H H15B 0.0093 0.0510 0.6434 0.237 Uiso calc R 1
H H15C 0.0627 0.2141 0.6891 0.237 Uiso calc R 1

loop_
_atom_site_aniso_label
_atom_site_aniso_U_11
_atom_site_aniso_U_22
_atom_site_aniso_U_33
_atom_site_aniso_U_12
_atom_site_aniso_U_13
_atom_site_aniso_U_23
Cr1 0.0521(2) 0.0510(2) 0.0371(2) 0.00854(15) 0.00771(14) -0.00224(14)
O1 0.0733(11) 0.0530(9) 0.0479(9) 0.0140(8) 0.0086(8) -0.0063(7)
O2 0.0506(9) 0.0554(9) 0.0562(9) 0.0099(7) 0.0095(7) -0.0014(7)
O3 0.0822(12) 0.0539(9) 0.0430(8) -0.0006(8) 0.0183(8) -0.0028(7)
O4 0.0692(11) 0.0523(9) 0.0491(9) -0.0002(8) 0.0086(8) -0.0021(7)
O5 0.0689(12) 0.0889(14) 0.0507(10) 0.0263(10) -0.0085(9) -0.0083(9)
O6 0.0580(10) 0.0814(11) 0.0439(8) 0.0009(9) 0.0117(7) 0.0006(8)
C1 0.133(3) 0.0548(16) 0.0663(18) -0.0036(16) 0.0170(19) -0.0091(13)
C2 0.0817(17) 0.0516(13) 0.0383(11) -0.0054(12) 0.0139(11) 0.0027(9)
C3 0.0661(16) 0.0660(16) 0.0675(16) -0.0135(13) 0.0067(13) -0.0019(13)
C4 0.0457(12) 0.0709(15) 0.0481(12) 0.0010(11) 0.0142(10) 0.0066(11)
C5 0.0498(15) 0.111(2) 0.088(2) 0.0127(16) 0.0057(14) 0.0030(19)
C6 0.095(2) 0.092(2) 0.0486(14) -0.0114(18) 0.0225(14) -0.0012(14)
C7 0.0512(12) 0.0625(14) 0.0369(11) 0.0087(10) 0.0050(9) -0.0007(9)
C8 0.0726(16) 0.0647(15) 0.0410(11) 0.0056(12) 0.0081(11) -0.0110(10)
C9 0.0455(11) 0.0540(12) 0.0455(12) 0.0107(9) -0.0083(9) -0.0067(9)
C10 0.0703(17) 0.0576(14) 0.0671(17) 0.0000(12) -0.0091(13) -0.0113(12)
C11 0.090(3) 0.297(8) 0.095(3) 0.088(4) -0.040(2) -0.052(4)
C12 0.065(2) 0.174(4) 0.0621(19) 0.037(2) -0.0153(16) -0.037(2)
C13 0.0479(18) 0.306(8) 0.076(2) 0.005(3) 0.0090(17) -0.026(3)
C14 0.0603(18) 0.172(4) 0.0578(17) -0.023(2) 0.0193(14) -0.017(2)
C15 0.100(3) 0.305(8) 0.076(2) -0.074(4) 0.033(2) 0.006(4)

loop_
_atom_type_symbol
_atom_type_description
_atom_type_scat_dispersion_real
_atom_type_scat_dispersion_imag
_atom_type_scat_source
C C 0.0033 0.0016 'International Tables Vol C Tables 4.2.6.8 and 6.1.1.4'
H H 0.0000 0.0000 'International Tables Vol C Tables 4.2.6.8 and 6.1.1.4'
Cr Cr 0.3209 0.6236 'International Tables Vol C Tables 4.2.6.8 and 6.1.1.4'
O O 0.0106 0.0060 'International Tables Vol C Tables 4.2.6.8 and 6.1.1.4'

loop_
_geom_angle_atom_site_label_1
_geom_angle_atom_site_label_2
_geom_angle_atom_site_label_3
_geom_angle
O5 Cr1 O6 91.50(9)
O5 Cr1 O4 89.46(8)
O6 Cr1 O4 89.08(8)
O5 Cr1 O3 88.81(8)
O6 Cr1 O3 179.51(8)
O4 Cr1 O3 91.30(7)
O5 Cr1 O2 177.42(8)
O6 Cr1 O2 90.91(8)
O4 Cr1 O2 89.67(7)
O3 Cr1 O2 88.79(8)
O5 Cr1 O1 90.28(8)
O6 Cr1 O1 89.50(8)
O4 Cr1 O1 178.54(7)
O3 Cr1 O1 90.13(7)
O2 Cr1 O1 90.65(7)
C2 O1 Cr1 127.01(16)
C4 O2 Cr1 126.49(16)
C7 O3 Cr1 126.21(16)
C9 O4 Cr1 127.07(16)
C12 O5 Cr1 126.7(2)
C14 O6 Cr1 126.3(2)
C2 C1 H1A 109.5
C2 C1 H1B 109.5
H1A C1 H1B 109.5
C2 C1 H1C 109.5
H1A C1 H1C 109.5
H1B C1 H1C 109.5
O1 C2 C3 124.6(2)
O1 C2 C1 115.0(3)
C3 C2 C1 120.3(3)
C4 C3 C2 125.1(3)
C4 C3 H3 117.5
C2 C3 H3 117.5
O2 C4 C3 125.1(2)
O2 C4 C5 115.4(2)
C3 C4 C5 119.5(3)
C4 C5 H5A 109.5
C4 C5 H5B 109.5
H5A C5 H5B 109.5
C4 C5 H5C 109.5
H5A C5 H5C 109.5
H5B C5 H5C 109.5
C7 C6 H6A 109.5
C7 C6 H6B 109.5
H6A C6 H6B 109.5
C7 C6 H6C 109.5
H6A C6 H6C 109.5
H6B C6 H6C 109.5
O3 C7 C8 125.2(2)
O3 C7 C6 115.1(2)
C8 C7 C6 119.7(2)
C9 C8 C7 125.7(2)
C9 C8 H8 117.2
C7 C8 H8 117.2
O4 C9 C8 124.3(2)
O4 C9 C10 115.1(2)
C8 C9 C10 120.6(2)
C9 C10 H10A 109.5
C9 C10 H10B 109.5
H10A C10 H10B 109.5
C9 C10 H10C 109.5
H10A C10 H10C 109.5
H10B C10 H10C 109.5
C12 C11 H11A 109.5
C12 C11 H11B 109.5
H11A C11 H11B 109.5
C12 C11 H11C 109.5
H11A C11 H11C 109.5
H11B C11 H11C 109.5
O5 C12 C13 125.6(3)
O5 C12 C11 114.5(4)
C13 C12 C11 119.9(4)
C12 C13 C14 124.7(3)
C12 C13 H13 117.7
C14 C13 H13 117.7
O6 C14 C13 125.0(3)
O6 C14 C15 113.8(3)
C13 C14 C15 121.2(3)
C14 C15 H15A 109.5
C14 C15 H15B 109.5
H15A C15 H15B 109.5
C14 C15 H15C 109.5
H15A C15 H15C 109.5
H15B C15 H15C 109.5

loop_
_geom_bond_atom_site_label_1
_geom_bond_atom_site_label_2
_geom_bond_distance
_geom_bond_publ_flag
Cr1 O5 1.9413(18) y
Cr1 O6 1.9548(17) y
Cr1 O4 1.9572(16) y
Cr1 O3 1.9609(16) y
Cr1 O2 1.9616(16) y
Cr1 O1 1.9645(17) y
O1 C2 1.260(3) ?
O2 C4 1.261(3) ?
O3 C7 1.265(3) ?
O4 C9 1.269(3) ?
O5 C12 1.250(4) ?
O6 C14 1.259(3) ?
C1 C2 1.513(3) ?
C1 H1A 0.9600 ?
C1 H1B 0.9600 ?
C1 H1C 0.9600 ?
C2 C3 1.391(4) ?
C3 C4 1.385(4) ?
C3 H3 0.9300 ?
C4 C5 1.510(4) ?
C5 H5A 0.9600 ?
C5 H5B 0.9600 ?
C5 H5C 0.9600 ?
C6 C7 1.504(4) ?
C6 H6A 0.9600 ?
C6 H6B 0.9600 ?
C6 H6C 0.9600 ?
C7 C8 1.389(3) ?
C8 C9 1.383(3) ?
C8 H8 0.9300 ?
C9 C10 1.501(3) ?
C10 H10A 0.9600 ?
C10 H10B 0.9600 ?
C10 H10C 0.9600 ?
C11 C12 1.525(5) ?
C11 H11A 0.9600 ?
C11 H11B 0.9600 ?
C11 H11C 0.9600 ?
C12 C13 1.384(6) ?
C13 C14 1.391(5) ?
C13 H13 0.9300 ?
C14 C15 1.515(5) ?
C15 H15A 0.9600 ?
C15 H15B 0.9600 ?
C15 H15C 0.9600 ?

loop_
_geom_torsion_atom_site_label_1
_geom_torsion_atom_site_label_2
_geom_torsion_atom_site_label_3
_geom_torsion_atom_site_label_4
_geom_torsion
O5 Cr1 O1 C2 -170.15(19)
O6 Cr1 O1 C2 98.35(19)
O3 Cr1 O1 C2 -81.34(19)
O2 Cr1 O1 C2 7.45(19)
O6 Cr1 O2 C4 -100.19(19)
O4 Cr1 O2 C4 170.73(19)
O3 Cr1 O2 C4 79.43(19)
O1 Cr1 O2 C4 -10.69(19)
O5 Cr1 O3 C7 -84.7(2)
O4 Cr1 O3 C7 4.7(2)
O2 Cr1 O3 C7 94.4(2)
O1 Cr1 O3 C7 -174.97(19)
O5 Cr1 O4 C9 85.23(19)
O6 Cr1 O4 C9 176.75(18)
O3 Cr1 O4 C9 -3.56(18)
O2 Cr1 O4 C9 -92.34(18)
O6 Cr1 O5 C12 -5.4(3)
O4 Cr1 O5 C12 83.7(3)
O3 Cr1 O5 C12 175.0(3)
O1 Cr1 O5 C12 -94.9(3)
O5 Cr1 O6 C14 4.4(3)
O4 Cr1 O6 C14 -85.0(3)
O2 Cr1 O6 C14 -174.7(3)
O1 Cr1 O6 C14 94.7(3)
Cr1 O1 C2 C3 -1.5(3)
Cr1 O1 C2 C1 179.24(18)
O1 C2 C3 C4 -5.3(4)
C1 C2 C3 C4 174.0(3)
Cr1 O2 C4 C3 8.2(4)
Cr1 O2 C4 C5 -173.61(18)
C2 C3 C4 O2 1.6(4)
C2 C3 C4 C5 -176.5(3)
Cr1 O3 C7 C8 -2.9(3)
Cr1 O3 C7 C6 178.02(19)
O3 C7 C8 C9 -2.0(4)
C6 C7 C8 C9 177.0(2)
Cr1 O4 C9 C8 0.5(3)
Cr1 O4 C9 C10 -179.29(16)
C7 C8 C9 O4 3.3(4)
C7 C8 C9 C10 -176.9(2)
Cr1 O5 C12 C13 2.8(6)
Cr1 O5 C12 C11 -176.1(3)
O5 C12 C13 C14 3.1(9)
C11 C12 C13 C14 -178.1(5)
Cr1 O6 C14 C13 -0.8(6)
Cr1 O6 C14 C15 179.1(3)
C12 C13 C14 O6 -4.1(9)
C12 C13 C14 C15 176.0(5)
